data_4068382
loop_
_publ_author_name
'Hossain, Md. Munkir'
'Lin, Hsiu-Mei'
'Wang, Chih-Min'
'Shyu, Shin-Guang'

_publ_section_title
;
 Synthesis and Characterization of Single Thiolato-Bridged Heterodinuclear
 Complexes: Irreversible Isomerization of
 Cp(CO)2W(\m-SPh)(\m-Cl)Ru(CO)(Cl)(PPh3) to
 Cp(CO)(Cl)W(\m-SPh)(\m-Cl)Ru(CO)2(PPh3) via Chloride and Carbonyl Ligand
 Migration
;
_journal_issue 1
_journal_name_full Organometallics
_journal_page_first 264
_journal_paper_doi 10.1021/om800789m
_journal_volume 28
_journal_year 2009
_chemical_compound_source 'synthesis as described'
_chemical_formula_moiety 'C128 H100 Cl10 O12 P4 Ru2 S4 W2'
_chemical_formula_sum 'C129 H100 Cl10 O12 P4 Ru4 S4 W4'
_chemical_formula_weight 3588.39
_chemical_name_systematic
;
 ?
;
_space_group_IT_number 14
_symmetry_cell_setting monoclinic
_symmetry_Int_Tables_number 14
_symmetry_space_group_name_Hall '-P 2ybc'
_symmetry_space_group_name_H-M 'P 1 21/c 1'
_atom_sites_solution_hydrogens geom
_atom_sites_solution_primary direct
_atom_sites_solution_secondary difmap
_audit_conform_dict_location ftp://ftp.iucr.org/pub/cif_core.dic
_audit_conform_dict_name cif_core.dic
_audit_conform_dict_version 2.3
_audit_creation_date 2008-01-24T20:13:00-00:00
_audit_creation_method 'WinGX routine CIF_UPDATE'
_cell_angle_alpha 90
_cell_angle_beta 103.8290(10)
_cell_angle_gamma 90
_cell_formula_units_Z 2
_cell_length_a 23.1341(7)
_cell_length_b 14.8948(4)
_cell_length_c 18.7904(5)
_cell_measurement_reflns_used 9928
_cell_measurement_temperature 293(2)
_cell_measurement_theta_max 28.39
_cell_measurement_theta_min 2.27
_cell_measurement_wavelength 0.71073
_cell_volume 6287.1(3)
_computing_cell_refinement "'Bruker SMART"
_computing_data_collection "'Bruker SMART"
_computing_data_reduction "'Bruker SAINT"
_computing_molecular_graphics 'Ortep-3 for Windows (Farrugia, 1997)'
_computing_publication_material 'WinGX publication routines (Farrugia, 1999)'
_computing_structure_refinement 'SHELXL-97 (Sheldrick, 1997)'
_computing_structure_solution 'SHELXS-97 (Sheldrick, 1997)'
_diffrn_ambient_temperature 293(2)
_diffrn_measured_fraction_theta_full 1
_diffrn_measured_fraction_theta_max 1
_diffrn_measurement_device_type 'CCD area detector'
_diffrn_measurement_method 'phi and omega scans'
_diffrn_radiation_monochromator graphite
_diffrn_radiation_probe x-ray
_diffrn_radiation_type MoK\a
_diffrn_radiation_wavelength 0.71073
_diffrn_reflns_av_R_equivalents 0.0504
_diffrn_reflns_av_unetI/netI 0.057
_diffrn_reflns_limit_h_max 27
_diffrn_reflns_limit_h_min -25
_diffrn_reflns_limit_k_max 17
_diffrn_reflns_limit_k_min -16
_diffrn_reflns_limit_l_max 22
_diffrn_reflns_limit_l_min -15
_diffrn_reflns_number 41281
_diffrn_reflns_theta_full 25
_diffrn_reflns_theta_max 25.02
_diffrn_reflns_theta_min 1.64
_exptl_absorpt_coefficient_mu 4.5
_exptl_absorpt_correction_type none
_exptl_crystal_colour brown
_exptl_crystal_density_diffrn 1.896
_exptl_crystal_density_method 'not measured'
_exptl_crystal_description prism
_exptl_crystal_F_000 3472
_exptl_crystal_size_max 0.16
_exptl_crystal_size_mid 0.14
_exptl_crystal_size_min 0.14
_refine_diff_density_max 1.34
_refine_diff_density_min -1.34
_refine_diff_density_rms 0.159
_refine_ls_extinction_method none
_refine_ls_goodness_of_fit_ref 1.062
_refine_ls_hydrogen_treatment noref
_refine_ls_matrix_type full
_refine_ls_number_parameters 757
_refine_ls_number_reflns 11098
_refine_ls_number_restraints 0
_refine_ls_restrained_S_all 1.062
_refine_ls_R_factor_all 0.0579
_refine_ls_R_factor_gt 0.0362
_refine_ls_shift/su_max 0.001
_refine_ls_shift/su_mean 0
_refine_ls_structure_factor_coef Fsqd
_refine_ls_weighting_details 'calc w=1/[\s^2^(Fo^2^)+(0.0328P)^2^+4.5382P] where P=(Fo^2^+2Fc^2^)/3'
_refine_ls_weighting_scheme calc
_refine_ls_wR_factor_gt 0.0747
_refine_ls_wR_factor_ref 0.0833
_reflns_number_gt 8361
_reflns_number_total 11098
_reflns_threshold_expression >2sigma(I)
_cod_data_source_file om800789m_si_003.cif
_cod_data_source_block i6893
_cod_original_sg_symbol_H-M 'P 21/c'
_cod_database_code 4068382

loop_
_symmetry_equiv_pos_as_xyz
'x, y, z'
'-x, y+1/2, -z+1/2'
'-x, -y, -z'
'x, -y-1/2, z-1/2'

loop_
_atom_site_label
_atom_site_type_symbol
_atom_site_fract_x
_atom_site_fract_y
_atom_site_fract_z
_atom_site_U_iso_or_equiv
_atom_site_adp_type
_atom_site_occupancy
_atom_site_symmetry_multiplicity
_atom_site_calc_flag
_atom_site_refinement_flags
W1 W 0.034814(10) 0.940490(16) 0.154408(13) 0.01931(8) Uani 1 1 d .
W2 W 0.421868(11) 0.455295(18) 0.150338(13) 0.02348(8) Uani 1 1 d .
Ru1 Ru 0.09130(2) 1.09653(3) 0.21091(2) 0.01885(12) Uani 1 1 d .
Ru2 Ru 0.39345(2) 0.60572(3) 0.21916(3) 0.02107(13) Uani 1 1 d .
Cl1 Cl 0.08512(6) 1.04608(10) 0.08624(7) 0.0222(3) Uani 1 1 d .
Cl2 Cl -0.05227(6) 1.03669(10) 0.09856(8) 0.0254(4) Uani 1 1 d .
Cl3 Cl 0.34714(6) 0.56925(10) 0.09270(8) 0.0262(4) Uani 1 1 d .
Cl4 Cl 0.48778(7) 0.55697(11) 0.10010(9) 0.0313(4) Uani 1 1 d .
S1 S 0.13965(6) 0.95345(10) 0.22391(8) 0.0217(4) Uani 1 1 d .
S2 S 0.34719(7) 0.46307(11) 0.22574(8) 0.0249(4) Uani 1 1 d .
P1 P 0.17209(7) 1.19937(11) 0.22315(8) 0.0214(4) Uani 1 1 d .
P2 P 0.31946(7) 0.71183(11) 0.23084(8) 0.0220(4) Uani 1 1 d .
O1 O -0.01531(19) 0.9611(3) 0.2932(2) 0.0345(11) Uani 1 1 d .
O2 O -0.0042(2) 1.2394(3) 0.1719(2) 0.0385(12) Uani 1 1 d .
O3 O 0.0815(2) 1.1057(3) 0.3667(2) 0.0348(11) Uani 1 1 d .
O51 O 0.52713(19) 0.4588(3) 0.2899(2) 0.0394(12) Uani 1 1 d .
O52 O 0.4656(2) 0.6047(3) 0.3750(3) 0.0470(14) Uani 1 1 d .
O53 O 0.4785(2) 0.7476(3) 0.1916(3) 0.0481(14) Uani 1 1 d .
C1 C 0.0064(3) 0.9565(4) 0.2449(4) 0.0252(15) Uani 1 1 d .
C2 C 0.0319(3) 1.1865(4) 0.1857(3) 0.0256(15) Uani 1 1 d .
C3 C 0.0859(2) 1.1034(4) 0.3077(3) 0.0226(14) Uani 1 1 d .
C6 C 0.0393(3) 0.7917(4) 0.1768(3) 0.0251(15) Uani 1 1 d .
H6A H 0.0574 0.7622 0.2234 0.03 Uiso 1 1 calc R
C7 C -0.0222(3) 0.8138(4) 0.1496(3) 0.0263(15) Uani 1 1 d .
H7A H -0.0534 0.8049 0.1762 0.032 Uiso 1 1 calc R
C8 C -0.0317(3) 0.8405(4) 0.0761(3) 0.0249(15) Uani 1 1 d .
H8A H -0.0702 0.8567 0.0439 0.03 Uiso 1 1 calc R
C9 C 0.0227(3) 0.8377(4) 0.0561(3) 0.0300(16) Uani 1 1 d .
H9A H 0.0287 0.8508 0.0073 0.036 Uiso 1 1 calc R
C10 C 0.0666(3) 0.8073(4) 0.1170(3) 0.0320(16) Uani 1 1 d .
H10A H 0.1079 0.7926 0.1167 0.038 Uiso 1 1 calc R
C11 C 0.1594(3) 0.9217(4) 0.3191(3) 0.0237(15) Uani 1 1 d .
C12 C 0.1242(3) 0.8753(4) 0.3546(3) 0.0274(15) Uani 1 1 d .
H12 H 0.0854 0.8612 0.3302 0.033 Uiso 1 1 calc R
C13 C 0.1455(3) 0.8489(4) 0.4269(3) 0.0344(17) Uani 1 1 d .
H13 H 0.1215 0.8163 0.4508 0.041 Uiso 1 1 calc R
C14 C 0.2029(3) 0.8715(5) 0.4629(4) 0.0381(18) Uani 1 1 d .
H14 H 0.2175 0.8549 0.5116 0.046 Uiso 1 1 calc R
C15 C 0.2388(3) 0.9186(5) 0.4270(4) 0.0423(19) Uani 1 1 d .
H15 H 0.2775 0.9336 0.4513 0.051 Uiso 1 1 calc R
C21 C 0.1828(2) 1.2665(4) 0.3068(3) 0.0232(14) Uani 1 1 d .
C22 C 0.2031(3) 1.2243(5) 0.3741(3) 0.0352(17) Uani 1 1 d .
H22 H 0.2132 1.1638 0.3758 0.042 Uiso 1 1 calc R
C23 C 0.2083(3) 1.2717(5) 0.4388(4) 0.044(2) Uani 1 1 d .
H23 H 0.2222 1.2429 0.4836 0.052 Uiso 1 1 calc R
C24 C 0.1930(3) 1.3607(5) 0.4374(4) 0.0383(18) Uani 1 1 d .
H24 H 0.1969 1.3922 0.481 0.046 Uiso 1 1 calc R
C25 C 0.1720(3) 1.4032(5) 0.3718(4) 0.0372(18) Uani 1 1 d .
H25 H 0.1607 1.4632 0.3707 0.045 Uiso 1 1 calc R
C26 C 0.1677(3) 1.3559(4) 0.3066(3) 0.0262(15) Uani 1 1 d .
H26 H 0.1544 1.3855 0.262 0.031 Uiso 1 1 calc R
C31 C 0.1651(3) 1.2820(4) 0.1493(3) 0.0211(14) Uani 1 1 d .
C32 C 0.2112(3) 1.3425(4) 0.1493(3) 0.0237(14) Uani 1 1 d .
H32 H 0.2446 1.3425 0.1883 0.028 Uiso 1 1 calc R
C33 C 0.2080(3) 1.4019(4) 0.0925(3) 0.0284(15) Uani 1 1 d .
H33 H 0.2394 1.4409 0.093 0.034 Uiso 1 1 calc R
C34 C 0.1580(3) 1.4038(4) 0.0346(3) 0.0295(16) Uani 1 1 d .
H34 H 0.1553 1.445 -0.0032 0.035 Uiso 1 1 calc R
C35 C 0.1124(3) 1.3443(4) 0.0336(3) 0.0288(16) Uani 1 1 d .
H35 H 0.0787 1.3453 -0.0051 0.035 Uiso 1 1 calc R
C36 C 0.1164(3) 1.2826(4) 0.0900(3) 0.0243(15) Uani 1 1 d .
H36 H 0.0859 1.2412 0.0878 0.029 Uiso 1 1 calc R
C41 C 0.2462(2) 1.1562(4) 0.2250(3) 0.0230(14) Uani 1 1 d .
C42 C 0.2979(3) 1.1877(4) 0.2719(4) 0.0308(16) Uani 1 1 d .
H42 H 0.2955 1.2291 0.3082 0.037 Uiso 1 1 calc R
C43 C 0.3534(3) 1.1580(5) 0.2653(4) 0.044(2) Uani 1 1 d .
H43 H 0.3877 1.177 0.2986 0.052 Uiso 1 1 calc R
C16 C 0.2173(3) 0.9430(4) 0.3557(3) 0.0302(16) Uani 1 1 d .
H16 H 0.2416 0.9742 0.3313 0.036 Uiso 1 1 calc R
C44 C 0.3573(3) 1.1003(5) 0.2091(4) 0.045(2) Uani 1 1 d .
H44 H 0.3944 1.0827 0.2031 0.054 Uiso 1 1 calc R
C45 C 0.3064(3) 1.0692(4) 0.1624(4) 0.0399(18) Uani 1 1 d .
H45 H 0.3093 1.0302 0.1247 0.048 Uiso 1 1 calc R
C46 C 0.2510(3) 1.0946(4) 0.1703(4) 0.0321(16) Uani 1 1 d .
H46 H 0.2169 1.071 0.1394 0.039 Uiso 1 1 calc R
C51 C 0.4862(3) 0.4606(4) 0.2401(4) 0.0292(16) Uani 1 1 d .
C52 C 0.4376(3) 0.6056(4) 0.3162(4) 0.0308(16) Uani 1 1 d .
C53 C 0.4463(3) 0.6949(5) 0.1999(3) 0.0308(16) Uani 1 1 d .
C56 C 0.3866(3) 0.3623(5) 0.0451(4) 0.0400(19) Uani 1 1 d .
H56A H 0.3582 0.3801 -0.0002 0.048 Uiso 1 1 calc R
C57 C 0.4484(3) 0.3663(4) 0.0582(4) 0.0371(18) Uani 1 1 d .
H57A H 0.4706 0.3877 0.0231 0.045 Uiso 1 1 calc R
C58 C 0.4739(3) 0.3327(4) 0.1282(4) 0.0347(17) Uani 1 1 d .
H58A H 0.5163 0.3211 0.1488 0.042 Uiso 1 1 calc R
C59 C 0.4258(3) 0.3062(4) 0.1594(4) 0.0320(16) Uani 1 1 d .
H59A H 0.4295 0.2716 0.2047 0.038 Uiso 1 1 calc R
C60 C 0.3719(3) 0.3258(4) 0.1079(4) 0.0366(18) Uani 1 1 d .
H60A H 0.3319 0.3095 0.1124 0.044 Uiso 1 1 calc R
C61 C 0.3671(3) 0.4260(4) 0.3194(3) 0.0285(16) Uani 1 1 d .
C62 C 0.4141(3) 0.3703(4) 0.3474(4) 0.0361(17) Uani 1 1 d .
H62 H 0.4385 0.3506 0.3178 0.043 Uiso 1 1 calc R
C63 C 0.4253(3) 0.3425(5) 0.4214(4) 0.052(2) Uani 1 1 d .
H63 H 0.4571 0.3045 0.4408 0.063 Uiso 1 1 calc R
C64 C 0.3886(4) 0.3726(6) 0.4646(4) 0.058(2) Uani 1 1 d .
H64 H 0.3961 0.3559 0.5136 0.07 Uiso 1 1 calc R
C65 C 0.3407(3) 0.4277(6) 0.4350(4) 0.055(2) Uani 1 1 d .
H65 H 0.3159 0.4472 0.4642 0.066 Uiso 1 1 calc R
C66 C 0.3293(3) 0.4537(4) 0.3626(4) 0.0356(17) Uani 1 1 d .
H66 H 0.2965 0.4896 0.3427 0.043 Uiso 1 1 calc R
C71 C 0.2920(3) 0.7823(4) 0.1494(3) 0.0212(14) Uani 1 1 d .
C72 C 0.2368(3) 0.8240(4) 0.1389(3) 0.0322(16) Uani 1 1 d .
H72 H 0.2147 0.8176 0.174 0.039 Uiso 1 1 calc R
C73 C 0.2145(3) 0.8745(5) 0.0773(4) 0.0396(18) Uani 1 1 d .
H73 H 0.1779 0.9029 0.0717 0.047 Uiso 1 1 calc R
C74 C 0.2457(3) 0.8835(4) 0.0236(4) 0.0377(18) Uani 1 1 d .
H74 H 0.2296 0.9149 -0.0194 0.045 Uiso 1 1 calc R
C75 C 0.3009(3) 0.8451(5) 0.0352(4) 0.0433(19) Uani 1 1 d .
H75 H 0.3235 0.8537 0.0009 0.052 Uiso 1 1 calc R
C76 C 0.3238(3) 0.7935(4) 0.0968(3) 0.0341(17) Uani 1 1 d .
H76 H 0.3608 0.7664 0.1027 0.041 Uiso 1 1 calc R
C81 C 0.2501(3) 0.6684(4) 0.2472(3) 0.0227(14) Uani 1 1 d .
C82 C 0.2183(3) 0.6072(4) 0.1950(3) 0.0267(15) Uani 1 1 d .
H82 H 0.2342 0.5887 0.1564 0.032 Uiso 1 1 calc R
C83 C 0.1633(3) 0.5744(4) 0.2008(4) 0.0322(17) Uani 1 1 d .
H83 H 0.1421 0.5345 0.1662 0.039 Uiso 1 1 calc R
C84 C 0.1409(3) 0.6022(4) 0.2587(4) 0.0327(17) Uani 1 1 d .
H84 H 0.1038 0.5812 0.2624 0.039 Uiso 1 1 calc R
C85 C 0.1715(3) 0.6598(4) 0.3110(4) 0.0337(17) Uani 1 1 d .
H85 H 0.1558 0.6764 0.3502 0.04 Uiso 1 1 calc R
C86 C 0.2265(3) 0.6933(4) 0.3053(3) 0.0295(16) Uani 1 1 d .
H86 H 0.2473 0.7327 0.3406 0.035 Uiso 1 1 calc R
C91 C 0.3468(2) 0.7907(4) 0.3053(3) 0.0222(14) Uani 1 1 d .
C92 C 0.3540(3) 0.8807(4) 0.2934(3) 0.0275(15) Uani 1 1 d .
H92 H 0.3427 0.9035 0.246 0.033 Uiso 1 1 calc R
C93 C 0.3776(3) 0.9371(4) 0.3507(4) 0.0322(17) Uani 1 1 d .
H93 H 0.3823 0.9978 0.3421 0.039 Uiso 1 1 calc R
C94 C 0.3944(3) 0.9034(5) 0.4212(4) 0.0352(17) Uani 1 1 d .
H94 H 0.4103 0.9419 0.4599 0.042 Uiso 1 1 calc R
C95 C 0.3879(3) 0.8143(5) 0.4346(4) 0.0344(17) Uani 1 1 d .
H95 H 0.3991 0.7921 0.4822 0.041 Uiso 1 1 calc R
C96 C 0.3645(3) 0.7577(4) 0.3769(3) 0.0285(16) Uani 1 1 d .
H96 H 0.3604 0.6968 0.3857 0.034 Uiso 1 1 calc R
Cl10 Cl -0.03779(12) 1.4256(2) -0.0373(2) 0.1224(12) Uani 1 1 d .
C101 C -0.0118(8) 1.4678(10) 0.0344(8) 0.050(4) Uani 0.5 1 d P

loop_
_atom_site_aniso_label
_atom_site_aniso_U_11
_atom_site_aniso_U_22
_atom_site_aniso_U_33
_atom_site_aniso_U_23
_atom_site_aniso_U_13
_atom_site_aniso_U_12
W1 0.02018(14) 0.01879(15) 0.01816(14) -0.00019(11) 0.00305(10) -0.00147(11)
W2 0.02264(15) 0.02366(16) 0.02464(15) -0.00081(11) 0.00659(11) 0.00099(11)
Ru1 0.0209(3) 0.0176(3) 0.0178(3) -0.0011(2) 0.0041(2) -0.0019(2)
Ru2 0.0203(3) 0.0201(3) 0.0223(3) -0.0012(2) 0.0039(2) -0.0002(2)
Cl1 0.0251(8) 0.0233(9) 0.0187(8) 0.0005(6) 0.0063(6) -0.0008(7)
Cl2 0.0231(8) 0.0250(9) 0.0269(8) 0.0032(7) 0.0034(6) 0.0006(7)
Cl3 0.0256(8) 0.0295(9) 0.0220(8) -0.0005(7) 0.0030(6) 0.0038(7)
Cl4 0.0305(9) 0.0334(10) 0.0328(9) 0.0058(8) 0.0132(7) 0.0032(8)
S1 0.0215(8) 0.0216(9) 0.0213(8) -0.0010(7) 0.0036(6) 0.0005(7)
S2 0.0218(8) 0.0240(10) 0.0293(9) -0.0008(7) 0.0072(7) -0.0013(7)
P1 0.0229(9) 0.0197(9) 0.0208(9) 0.0006(7) 0.0036(7) -0.0005(7)
P2 0.0241(9) 0.0194(9) 0.0235(9) -0.0013(7) 0.0078(7) -0.0004(7)
O1 0.034(3) 0.041(3) 0.029(3) 0.001(2) 0.009(2) 0.001(2)
O2 0.039(3) 0.036(3) 0.040(3) -0.002(2) 0.010(2) 0.013(3)
O3 0.050(3) 0.036(3) 0.020(3) -0.004(2) 0.011(2) -0.001(2)
O51 0.030(3) 0.043(3) 0.039(3) 0.004(2) -0.002(2) -0.004(2)
O52 0.052(3) 0.050(4) 0.031(3) -0.003(3) -0.008(2) 0.003(3)
O53 0.048(3) 0.034(3) 0.066(4) -0.006(3) 0.021(3) -0.018(3)
C1 0.016(3) 0.023(4) 0.029(4) -0.001(3) -0.008(3) 0.003(3)
C2 0.027(4) 0.029(4) 0.019(3) 0.005(3) 0.001(3) -0.004(3)
C3 0.022(3) 0.015(4) 0.028(4) -0.006(3) -0.001(3) 0.000(3)
C6 0.029(4) 0.014(3) 0.029(4) 0.006(3) 0.000(3) -0.001(3)
C7 0.030(4) 0.019(4) 0.029(4) -0.006(3) 0.006(3) -0.010(3)
C8 0.028(4) 0.019(4) 0.024(4) -0.003(3) -0.003(3) -0.004(3)
C9 0.047(4) 0.022(4) 0.020(3) -0.006(3) 0.007(3) -0.011(3)
C10 0.025(4) 0.027(4) 0.045(4) -0.006(3) 0.009(3) 0.001(3)
C11 0.022(3) 0.020(4) 0.027(4) -0.006(3) 0.002(3) 0.006(3)
C12 0.032(4) 0.023(4) 0.026(4) -0.002(3) 0.004(3) 0.002(3)
C13 0.049(4) 0.025(4) 0.028(4) 0.003(3) 0.007(3) -0.001(3)
C14 0.052(5) 0.039(5) 0.021(4) 0.000(3) 0.004(3) 0.015(4)
C15 0.037(4) 0.060(5) 0.024(4) 0.000(4) -0.005(3) 0.006(4)
C21 0.021(3) 0.022(4) 0.026(4) -0.002(3) 0.006(3) -0.004(3)
C22 0.039(4) 0.027(4) 0.036(4) 0.006(3) 0.003(3) -0.013(3)
C23 0.055(5) 0.053(6) 0.020(4) -0.004(4) 0.005(3) -0.019(4)
C24 0.042(4) 0.041(5) 0.033(4) -0.011(4) 0.012(3) -0.013(4)
C25 0.037(4) 0.032(4) 0.045(5) -0.011(4) 0.015(3) -0.004(3)
C26 0.030(4) 0.024(4) 0.024(4) 0.002(3) 0.007(3) -0.003(3)
C31 0.025(3) 0.013(3) 0.025(3) -0.002(3) 0.004(3) 0.000(3)
C32 0.026(3) 0.018(4) 0.025(3) -0.003(3) 0.002(3) -0.002(3)
C33 0.032(4) 0.026(4) 0.031(4) 0.000(3) 0.013(3) 0.002(3)
C34 0.043(4) 0.021(4) 0.024(4) 0.004(3) 0.007(3) 0.000(3)
C35 0.032(4) 0.027(4) 0.026(4) 0.007(3) 0.003(3) 0.001(3)
C36 0.022(3) 0.024(4) 0.029(4) -0.002(3) 0.009(3) -0.008(3)
C41 0.021(3) 0.020(4) 0.030(4) 0.009(3) 0.009(3) -0.002(3)
C42 0.026(4) 0.028(4) 0.037(4) 0.004(3) 0.003(3) 0.001(3)
C43 0.027(4) 0.035(5) 0.064(5) 0.009(4) 0.001(4) -0.002(3)
C16 0.023(3) 0.035(4) 0.033(4) -0.002(3) 0.007(3) -0.001(3)
C44 0.028(4) 0.033(5) 0.078(6) 0.015(4) 0.024(4) 0.009(4)
C45 0.047(5) 0.026(4) 0.055(5) 0.005(4) 0.027(4) 0.005(4)
C46 0.027(4) 0.032(4) 0.037(4) 0.002(3) 0.005(3) -0.003(3)
C51 0.034(4) 0.027(4) 0.032(4) -0.003(3) 0.019(3) -0.005(3)
C52 0.036(4) 0.025(4) 0.031(4) -0.004(3) 0.006(3) 0.001(3)
C53 0.036(4) 0.024(4) 0.030(4) -0.007(3) 0.005(3) 0.001(3)
C56 0.050(5) 0.036(5) 0.031(4) -0.013(3) 0.004(3) 0.004(4)
C57 0.049(5) 0.030(4) 0.038(4) -0.007(3) 0.021(4) 0.002(4)
C58 0.031(4) 0.026(4) 0.048(5) -0.003(3) 0.014(3) 0.012(3)
C59 0.040(4) 0.013(4) 0.046(4) -0.006(3) 0.018(3) 0.003(3)
C60 0.034(4) 0.031(4) 0.049(5) -0.010(4) 0.016(3) 0.001(3)
C61 0.033(4) 0.024(4) 0.030(4) 0.002(3) 0.009(3) -0.004(3)
C62 0.038(4) 0.034(4) 0.041(4) 0.010(3) 0.019(3) 0.003(4)
C63 0.051(5) 0.054(6) 0.052(5) 0.014(4) 0.009(4) 0.012(4)
C64 0.073(6) 0.066(6) 0.043(5) 0.013(4) 0.028(4) 0.003(5)
C65 0.048(5) 0.078(7) 0.050(5) 0.014(5) 0.032(4) 0.013(5)
C66 0.036(4) 0.038(5) 0.037(4) 0.005(3) 0.016(3) 0.010(3)
C71 0.023(3) 0.022(4) 0.020(3) -0.004(3) 0.007(3) 0.002(3)
C72 0.034(4) 0.033(4) 0.030(4) 0.003(3) 0.010(3) -0.002(3)
C73 0.027(4) 0.035(5) 0.054(5) 0.005(4) 0.005(3) 0.001(3)
C74 0.057(5) 0.026(4) 0.028(4) 0.003(3) 0.006(4) 0.010(4)
C75 0.062(5) 0.041(5) 0.035(4) 0.004(4) 0.027(4) 0.010(4)
C76 0.037(4) 0.033(4) 0.036(4) 0.004(3) 0.015(3) 0.013(3)
C81 0.029(3) 0.010(3) 0.028(4) 0.002(3) 0.006(3) 0.001(3)
C82 0.031(4) 0.018(4) 0.032(4) 0.000(3) 0.009(3) 0.002(3)
C83 0.028(4) 0.023(4) 0.043(4) -0.001(3) 0.003(3) -0.005(3)
C84 0.023(4) 0.024(4) 0.054(5) 0.007(4) 0.017(3) 0.004(3)
C85 0.041(4) 0.032(4) 0.035(4) -0.002(3) 0.022(3) 0.002(3)
C86 0.036(4) 0.016(4) 0.037(4) -0.003(3) 0.010(3) -0.004(3)
C91 0.019(3) 0.023(4) 0.024(4) 0.000(3) 0.005(3) -0.001(3)
C92 0.032(4) 0.028(4) 0.023(4) -0.002(3) 0.005(3) -0.002(3)
C93 0.037(4) 0.023(4) 0.036(4) 0.001(3) 0.008(3) -0.008(3)
C94 0.029(4) 0.039(5) 0.040(4) -0.017(4) 0.013(3) -0.007(3)
C95 0.038(4) 0.041(5) 0.027(4) -0.005(3) 0.012(3) -0.008(4)
C96 0.034(4) 0.029(4) 0.025(4) 0.003(3) 0.011(3) -0.004(3)
Cl10 0.0659(18) 0.146(3) 0.154(3) 0.047(3) 0.0240(19) 0.0217(19)
C101 0.079(12) 0.048(10) 0.039(9) 0.023(8) 0.045(9) 0.031(9)

loop_
_atom_type_symbol
_atom_type_description
_atom_type_scat_dispersion_real
_atom_type_scat_dispersion_imag
_atom_type_scat_source
W W -0.849 6.8722 'International Tables Vol C Tables 4.2.6.8 and 6.1.1.4'
Ru Ru -1.2594 0.8363 'International Tables Vol C Tables 4.2.6.8 and 6.1.1.4'
Cl Cl 0.1484 0.1585 'International Tables Vol C Tables 4.2.6.8 and 6.1.1.4'
S S 0.1246 0.1234 'International Tables Vol C Tables 4.2.6.8 and 6.1.1.4'
P P 0.1023 0.0942 'International Tables Vol C Tables 4.2.6.8 and 6.1.1.4'
O O 0.0106 0.006 'International Tables Vol C Tables 4.2.6.8 and 6.1.1.4'
C C 0.0033 0.0016 'International Tables Vol C Tables 4.2.6.8 and 6.1.1.4'
H H 0 0 'International Tables Vol C Tables 4.2.6.8 and 6.1.1.4'

loop_
_geom_angle_atom_site_label_1
_geom_angle_atom_site_label_2
_geom_angle_atom_site_label_3
_geom_angle
_geom_angle_site_symmetry_1
_geom_angle_site_symmetry_3
C1 W1 C6 88.2(2) . .
C1 W1 C10 124.5(2) . .
C6 W1 C10 36.8(2) . .
C1 W1 C7 80.1(2) . .
C6 W1 C7 36.7(2) . .
C10 W1 C7 59.8(2) . .
C1 W1 C9 138.4(2) . .
C6 W1 C9 60.0(2) . .
C10 W1 C9 35.3(2) . .
C7 W1 C9 58.4(2) . .
C1 W1 C8 108.0(2) . .
C6 W1 C8 59.6(2) . .
C10 W1 C8 58.3(2) . .
C7 W1 C8 34.9(2) . .
C9 W1 C8 34.2(2) . .
C1 W1 S1 91.24(16) . .
C6 W1 S1 89.01(15) . .
C10 W1 S1 83.28(16) . .
C7 W1 S1 124.59(15) . .
C9 W1 S1 112.45(16) . .
C8 W1 S1 141.52(15) . .
C1 W1 Cl1 131.21(18) . .
C6 W1 Cl1 135.39(16) . .
C10 W1 Cl1 99.54(17) . .
C7 W1 Cl1 146.77(15) . .
C9 W1 Cl1 89.43(16) . .
C8 W1 Cl1 112.98(15) . .
S1 W1 Cl1 72.65(5) . .
C1 W1 Cl2 83.77(17) . .
C6 W1 Cl2 129.86(15) . .
C10 W1 Cl2 131.11(16) . .
C7 W1 Cl2 93.29(16) . .
C9 W1 Cl2 96.33(16) . .
C8 W1 Cl2 76.20(15) . .
S1 W1 Cl2 140.39(5) . .
Cl1 W1 Cl2 81.38(5) . .
C1 W1 Ru1 77.93(17) . .
C6 W1 Ru1 139.66(15) . .
C10 W1 Ru1 133.94(16) . .
C7 W1 Ru1 157.88(15) . .
C9 W1 Ru1 143.64(16) . .
C8 W1 Ru1 160.73(14) . .
S1 W1 Ru1 54.18(4) . .
Cl1 W1 Ru1 55.03(3) . .
Cl2 W1 Ru1 86.47(4) . .
C51 W2 C59 88.1(3) . .
C51 W2 C58 82.2(3) . .
C59 W2 C58 37.1(2) . .
C51 W2 C60 123.2(3) . .
C59 W2 C60 36.4(2) . .
C58 W2 C60 60.5(2) . .
C51 W2 C57 111.9(2) . .
C59 W2 C57 59.1(2) . .
C58 W2 C57 34.9(2) . .
C60 W2 C57 58.2(2) . .
C51 W2 C56 140.4(2) . .
C59 W2 C56 59.0(2) . .
C58 W2 C56 58.4(2) . .
C60 W2 C56 35.0(2) . .
C57 W2 C56 34.0(2) . .
C51 W2 Cl3 130.76(19) . .
C59 W2 Cl3 136.65(17) . .
C58 W2 Cl3 144.31(17) . .
C60 W2 Cl3 100.56(17) . .
C57 W2 Cl3 109.75(17) . .
C56 W2 Cl3 88.34(17) . .
C51 W2 S2 89.79(18) . .
C59 W2 S2 91.36(17) . .
C58 W2 S2 127.66(18) . .
C60 W2 S2 82.86(17) . .
C57 W2 S2 141.05(17) . .
C56 W2 S2 110.59(18) . .
Cl3 W2 S2 73.14(5) . .
C51 W2 Cl4 83.90(18) . .
C59 W2 Cl4 128.19(17) . .
C58 W2 Cl4 91.14(18) . .
C60 W2 Cl4 133.16(18) . .
C57 W2 Cl4 76.97(17) . .
C56 W2 Cl4 99.09(19) . .
Cl3 W2 Cl4 81.04(5) . .
S2 W2 Cl4 139.47(5) . .
C51 W2 Ru2 77.31(18) . .
C59 W2 Ru2 141.98(17) . .
C58 W2 Ru2 159.47(17) . .
C60 W2 Ru2 133.89(17) . .
C57 W2 Ru2 158.74(17) . .
C56 W2 Ru2 142.13(17) . .
Cl3 W2 Ru2 54.99(4) . .
S2 W2 Ru2 54.25(4) . .
Cl4 W2 Ru2 85.38(4) . .
C3 Ru1 C2 89.5(3) . .
C3 Ru1 P1 95.99(18) . .
C2 Ru1 P1 94.29(19) . .
C3 Ru1 S1 95.07(18) . .
C2 Ru1 S1 161.45(19) . .
P1 Ru1 S1 103.05(5) . .
C3 Ru1 Cl1 163.59(19) . .
C2 Ru1 Cl1 96.04(18) . .
P1 Ru1 Cl1 98.96(5) . .
S1 Ru1 Cl1 75.02(5) . .
C3 Ru1 W1 106.75(18) . .
C2 Ru1 W1 104.55(18) . .
P1 Ru1 W1 150.30(4) . .
S1 Ru1 W1 56.93(4) . .
Cl1 Ru1 W1 56.92(4) . .
C52 Ru2 C53 87.7(3) . .
C52 Ru2 P2 98.6(2) . .
C53 Ru2 P2 93.6(2) . .
C52 Ru2 S2 95.5(2) . .
C53 Ru2 S2 161.2(2) . .
P2 Ru2 S2 104.15(6) . .
C52 Ru2 Cl3 165.7(2) . .
C53 Ru2 Cl3 97.11(19) . .
P2 Ru2 Cl3 94.60(5) . .
S2 Ru2 Cl3 75.73(5) . .
C52 Ru2 W2 108.8(2) . .
C53 Ru2 W2 104.09(19) . .
P2 Ru2 W2 147.66(4) . .
S2 Ru2 W2 57.35(4) . .
Cl3 Ru2 W2 56.94(4) . .
Ru1 Cl1 W1 68.05(4) . .
Ru2 Cl3 W2 68.07(4) . .
C11 S1 Ru1 109.70(19) . .
C11 S1 W1 119.2(2) . .
Ru1 S1 W1 68.89(4) . .
C61 S2 Ru2 108.1(2) . .
C61 S2 W2 119.6(2) . .
Ru2 S2 W2 68.40(4) . .
C41 P1 C21 104.1(3) . .
C41 P1 C31 99.4(3) . .
C21 P1 C31 104.7(3) . .
C41 P1 Ru1 119.1(2) . .
C21 P1 Ru1 112.1(2) . .
C31 P1 Ru1 115.66(19) . .
C91 P2 C81 105.0(3) . .
C91 P2 C71 105.0(3) . .
C81 P2 C71 101.5(3) . .
C91 P2 Ru2 111.99(19) . .
C81 P2 Ru2 117.5(2) . .
C71 P2 Ru2 114.57(19) . .
O1 C1 W1 172.6(5) . .
O2 C2 Ru1 178.3(6) . .
O3 C3 Ru1 178.0(6) . .
C7 C6 C10 105.7(5) . .
C7 C6 W1 73.1(3) . .
C10 C6 W1 72.8(4) . .
C7 C6 H6A 126.8 . .
C10 C6 H6A 126.8 . .
W1 C6 H6A 126.8 . .
C8 C7 C6 109.0(6) . .
C8 C7 W1 76.1(3) . .
C6 C7 W1 70.2(3) . .
C8 C7 H7A 125.3 . .
C6 C7 H7A 125.3 . .
W1 C7 H7A 125.3 . .
C9 C8 C7 108.5(5) . .
C9 C8 W1 72.2(3) . .
C7 C8 W1 69.1(3) . .
C9 C8 H8A 125.8 . .
C7 C8 H8A 125.8 . .
W1 C8 H8A 125.8 . .
C8 C9 C10 108.2(6) . .
C8 C9 W1 73.6(3) . .
C10 C9 W1 69.3(3) . .
C8 C9 H9A 125.8 . .
C10 C9 H9A 125.8 . .
W1 C9 H9A 125.8 . .
C9 C10 C6 108.6(6) . .
C9 C10 W1 75.4(4) . .
C6 C10 W1 70.4(3) . .
C9 C10 H10A 125.5 . .
C6 C10 H10A 125.5 . .
W1 C10 H10A 125.5 . .
C12 C11 C16 119.6(6) . .
C12 C11 S1 125.6(5) . .
C16 C11 S1 114.7(5) . .
C11 C12 C13 120.7(6) . .
C11 C12 H12 119.6 . .
C13 C12 H12 119.6 . .
C14 C13 C12 119.1(6) . .
C14 C13 H13 120.4 . .
C12 C13 H13 120.4 . .
C13 C14 C15 120.3(6) . .
C13 C14 H14 119.8 . .
C15 C14 H14 119.8 . .
C16 C15 C14 119.7(6) . .
C16 C15 H15 120.2 . .
C14 C15 H15 120.2 . .
C26 C21 C22 118.1(6) . .
C26 C21 P1 122.9(5) . .
C22 C21 P1 118.8(5) . .
C23 C22 C21 120.5(7) . .
C23 C22 H22 119.7 . .
C21 C22 H22 119.7 . .
C24 C23 C22 120.5(7) . .
C24 C23 H23 119.8 . .
C22 C23 H23 119.8 . .
C25 C24 C23 120.0(7) . .
C25 C24 H24 120 . .
C23 C24 H24 120 . .
C24 C25 C26 119.5(7) . .
C24 C25 H25 120.2 . .
C26 C25 H25 120.2 . .
C21 C26 C25 121.3(6) . .
C21 C26 H26 119.3 . .
C25 C26 H26 119.3 . .
C36 C31 C32 118.1(5) . .
C36 C31 P1 121.5(4) . .
C32 C31 P1 120.3(4) . .
C33 C32 C31 121.1(6) . .
C33 C32 H32 119.5 . .
C31 C32 H32 119.5 . .
C32 C33 C34 120.2(6) . .
C32 C33 H33 119.9 . .
C34 C33 H33 119.9 . .
C35 C34 C33 119.4(6) . .
C35 C34 H34 120.3 . .
C33 C34 H34 120.3 . .
C34 C35 C36 120.3(6) . .
C34 C35 H35 119.8 . .
C36 C35 H35 119.8 . .
C31 C36 C35 120.8(6) . .
C31 C36 H36 119.6 . .
C35 C36 H36 119.6 . .
C42 C41 C46 118.6(6) . .
C42 C41 P1 123.8(5) . .
C46 C41 P1 117.2(4) . .
C41 C42 C43 120.6(6) . .
C41 C42 H42 119.7 . .
C43 C42 H42 119.7 . .
C44 C43 C42 119.8(6) . .
C44 C43 H43 120.1 . .
C42 C43 H43 120.1 . .
C15 C16 C11 120.6(6) . .
C15 C16 H16 119.7 . .
C11 C16 H16 119.7 . .
C45 C44 C43 119.8(7) . .
C45 C44 H44 120.1 . .
C43 C44 H44 120.1 . .
C44 C45 C46 121.1(7) . .
C44 C45 H45 119.5 . .
C46 C45 H45 119.5 . .
C45 C46 C41 119.9(6) . .
C45 C46 H46 120 . .
C41 C46 H46 120 . .
O51 C51 W2 173.8(6) . .
O52 C52 Ru2 178.5(6) . .
O53 C53 Ru2 177.1(6) . .
C57 C56 C60 108.2(6) . .
C57 C56 W2 72.3(4) . .
C60 C56 W2 68.6(4) . .
C57 C56 H56A 125.9 . .
C60 C56 H56A 125.9 . .
W2 C56 H56A 125.9 . .
C56 C57 C58 109.6(6) . .
C56 C57 W2 73.7(4) . .
C58 C57 W2 68.8(4) . .
C56 C57 H57A 125.2 . .
C58 C57 H57A 125.2 . .
W2 C57 H57A 125.2 . .
C57 C58 C59 106.8(6) . .
C57 C58 W2 76.2(4) . .
C59 C58 W2 69.5(3) . .
C57 C58 H58A 126.3 . .
C59 C58 H58A 126.3 . .
W2 C58 H58A 126.3 . .
C60 C59 C58 107.9(6) . .
C60 C59 W2 74.2(4) . .
C58 C59 W2 73.4(4) . .
C60 C59 H59A 125.7 . .
C58 C59 H59A 125.7 . .
W2 C59 H59A 125.7 . .
C56 C60 C59 107.6(6) . .
C56 C60 W2 76.4(4) . .
C59 C60 W2 69.3(4) . .
C56 C60 H60A 126 . .
C59 C60 H60A 126 . .
W2 C60 H60A 126 . .
C62 C61 C66 120.5(6) . .
C62 C61 S2 123.9(5) . .
C66 C61 S2 115.5(5) . .
C61 C62 C63 119.9(7) . .
C61 C62 H62 120 . .
C63 C62 H62 120 . .
C64 C63 C62 119.2(7) . .
C64 C63 H63 120.4 . .
C62 C63 H63 120.4 . .
C63 C64 C65 120.2(7) . .
C63 C64 H64 119.9 . .
C65 C64 H64 119.9 . .
C66 C65 C64 120.6(7) . .
C66 C65 H65 119.7 . .
C64 C65 H65 119.7 . .
C65 C66 C61 119.6(6) . .
C65 C66 H66 120.2 . .
C61 C66 H66 120.2 . .
C76 C71 C72 118.3(6) . .
C76 C71 P2 122.0(5) . .
C72 C71 P2 119.8(5) . .
C73 C72 C71 120.8(6) . .
C73 C72 H72 119.6 . .
C71 C72 H72 119.6 . .
C72 C73 C74 120.8(6) . .
C72 C73 H73 119.6 . .
C74 C73 H73 119.6 . .
C75 C74 C73 118.3(6) . .
C75 C74 H74 120.8 . .
C73 C74 H74 120.8 . .
C74 C75 C76 121.4(7) . .
C74 C75 H75 119.3 . .
C76 C75 H75 119.3 . .
C71 C76 C75 120.3(6) . .
C71 C76 H76 119.8 . .
C75 C76 H76 119.8 . .
C86 C81 C82 118.9(6) . .
C86 C81 P2 124.5(5) . .
C82 C81 P2 116.5(5) . .
C83 C82 C81 120.5(6) . .
C83 C82 H82 119.8 . .
C81 C82 H82 119.8 . .
C84 C83 C82 118.8(6) . .
C84 C83 H83 120.6 . .
C82 C83 H83 120.6 . .
C85 C84 C83 121.8(6) . .
C85 C84 H84 119.1 . .
C83 C84 H84 119.1 . .
C84 C85 C86 119.7(6) . .
C84 C85 H85 120.2 . .
C86 C85 H85 120.2 . .
C81 C86 C85 120.3(6) . .
C81 C86 H86 119.9 . .
C85 C86 H86 119.9 . .
C92 C91 C96 118.7(6) . .
C92 C91 P2 122.5(5) . .
C96 C91 P2 118.7(5) . .
C93 C92 C91 120.7(6) . .
C93 C92 H92 119.7 . .
C91 C92 H92 119.7 . .
C92 C93 C94 119.9(6) . .
C92 C93 H93 120.1 . .
C94 C93 H93 120.1 . .
C95 C94 C93 120.7(6) . .
C95 C94 H94 119.6 . .
C93 C94 H94 119.6 . .
C94 C95 C96 119.3(6) . .
C94 C95 H95 120.3 . .
C96 C95 H95 120.3 . .
C95 C96 C91 120.7(6) . .
C95 C96 H96 119.6 . .
C91 C96 H96 119.6 . .
C101 Cl10 C101 61.3(8) . 3_585
Cl10 C101 C101 72.5(10) . 3_585
Cl10 C101 Cl10 118.7(8) . 3_585
C101 C101 Cl10 46.2(9) 3_585 3_585

loop_
_geom_bond_atom_site_label_1
_geom_bond_atom_site_label_2
_geom_bond_distance
_geom_bond_site_symmetry_2
W1 C1 1.979(7) .
W1 C6 2.253(6) .
W1 C10 2.285(6) .
W1 C7 2.291(6) .
W1 C9 2.363(6) .
W1 C8 2.381(6) .
W1 S1 2.4720(14) .
W1 Cl1 2.4862(15) .
W1 Cl2 2.4905(15) .
W1 Ru1 2.7520(5) .
W2 C51 1.966(7) .
W2 C59 2.228(6) .
W2 C58 2.280(6) .
W2 C60 2.292(7) .
W2 C57 2.375(6) .
W2 C56 2.393(6) .
W2 Cl3 2.4794(15) .
W2 S2 2.4851(16) .
W2 Cl4 2.4894(16) .
W2 Ru2 2.7443(6) .
Ru1 C3 1.855(7) .
Ru1 C2 1.896(7) .
Ru1 P1 2.3847(16) .
Ru1 S1 2.3921(16) .
Ru1 Cl1 2.4316(15) .
Ru2 C52 1.865(7) .
Ru2 C53 1.897(7) .
Ru2 P2 2.3780(17) .
Ru2 S2 2.3955(16) .
Ru2 Cl3 2.4232(15) .
S1 C11 1.800(6) .
S2 C61 1.796(6) .
P1 C41 1.823(6) .
P1 C21 1.829(6) .
P1 C31 1.833(6) .
P2 C91 1.821(6) .
P2 C81 1.823(6) .
P2 C71 1.839(6) .
O1 C1 1.140(7) .
O2 C2 1.132(7) .
O3 C3 1.137(7) .
O51 C51 1.162(7) .
O52 C52 1.139(7) .
O53 C53 1.119(7) .
C6 C7 1.429(8) .
C6 C10 1.434(8) .
C6 H6A 0.98 .
C7 C8 1.403(8) .
C7 H7A 0.98 .
C8 C9 1.397(8) .
C8 H8A 0.98 .
C9 C10 1.411(8) .
C9 H9A 0.98 .
C10 H10A 0.98 .
C11 C12 1.359(8) .
C11 C16 1.388(8) .
C12 C13 1.387(8) .
C12 H12 0.93 .
C13 C14 1.379(9) .
C13 H13 0.93 .
C14 C15 1.381(9) .
C14 H14 0.93 .
C15 C16 1.362(8) .
C15 H15 0.93 .
C21 C26 1.377(8) .
C21 C22 1.390(8) .
C22 C23 1.387(9) .
C22 H22 0.93 .
C23 C24 1.369(9) .
C23 H23 0.93 .
C24 C25 1.367(9) .
C24 H24 0.93 .
C25 C26 1.397(8) .
C25 H25 0.93 .
C26 H26 0.93 .
C31 C36 1.383(7) .
C31 C32 1.396(8) .
C32 C33 1.374(8) .
C32 H32 0.93 .
C33 C34 1.386(8) .
C33 H33 0.93 .
C34 C35 1.374(8) .
C34 H34 0.93 .
C35 C36 1.389(8) .
C35 H35 0.93 .
C36 H36 0.93 .
C41 C42 1.389(8) .
C41 C46 1.401(9) .
C42 C43 1.391(9) .
C42 H42 0.93 .
C43 C44 1.381(10) .
C43 H43 0.93 .
C16 H16 0.93 .
C44 C45 1.372(9) .
C44 H44 0.93 .
C45 C46 1.377(9) .
C45 H45 0.93 .
C46 H46 0.93 .
C56 C57 1.393(9) .
C56 C60 1.413(9) .
C56 H56A 0.98 .
C57 C58 1.400(9) .
C57 H57A 0.98 .
C58 C59 1.433(9) .
C58 H58A 0.98 .
C59 C60 1.413(9) .
C59 H59A 0.98 .
C60 H60A 0.98 .
C61 C62 1.369(9) .
C61 C66 1.391(9) .
C62 C63 1.413(9) .
C62 H62 0.93 .
C63 C64 1.382(10) .
C63 H63 0.93 .
C64 C65 1.384(10) .
C64 H64 0.93 .
C65 C66 1.379(9) .
C65 H65 0.93 .
C66 H66 0.93 .
C71 C76 1.376(8) .
C71 C72 1.391(8) .
C72 C73 1.373(9) .
C72 H72 0.93 .
C73 C74 1.381(9) .
C73 H73 0.93 .
C74 C75 1.368(9) .
C74 H74 0.93 .
C75 C76 1.385(9) .
C75 H75 0.93 .
C76 H76 0.93 .
C81 C86 1.383(8) .
C81 C82 1.410(8) .
C82 C83 1.390(8) .
C82 H82 0.93 .
C83 C84 1.377(9) .
C83 H83 0.93 .
C84 C85 1.368(9) .
C84 H84 0.93 .
C85 C86 1.394(8) .
C85 H85 0.93 .
C86 H86 0.93 .
C91 C92 1.375(8) .
C91 C96 1.400(8) .
C92 C93 1.372(8) .
C92 H92 0.93 .
C93 C94 1.383(9) .
C93 H93 0.93 .
C94 C95 1.366(9) .
C94 H94 0.93 .
C95 C96 1.378(8) .
C95 H95 0.93 .
C96 H96 0.93 .
Cl10 C101 1.477(17) .
Cl10 C101 1.953(17) 3_585
C101 C101 1.80(3) 3_585
C101 Cl10 1.953(17) 3_585
